data_2200876
loop_
_publ_author_name
'Angeli Mary, P. A'
'Dhanuskodi, S'
'Thamotharan, S'
'Parthasarathi, V'

_publ_section_title
;
 Ammonium
 2,7-dimethyl-5-bora-1,4,6,9-tetroxaspiro[4.4]nonane-3,8-dionate
 (ammonium borodilactate)
;
_journal_issue 1
_journal_name_full 'Acta Crystallographica Section E'
_journal_page_first o45
_journal_page_last o47
_journal_paper_doi 10.1107/S160053680102102X
_journal_volume 58
_journal_year 2002
_chemical_formula_moiety 'C6 H12 B N O6'
_chemical_formula_sum 'C6 H12 B N O6'
_chemical_formula_weight 204.98
_chemical_name_systematic
;
Ammonium 2,7-dimethyl-5-bora-1,4,6,9-tetroxaspiro[4.4]nonane-3,8-dionate
;
_space_group_IT_number 20
_symmetry_cell_setting orthorhombic
_symmetry_space_group_name_Hall 'C 2c 2'
_symmetry_space_group_name_H-M 'C 2 2 21'
_atom_sites_solution_hydrogens geom
_atom_sites_solution_primary direct
_atom_sites_solution_secondary difmap
_audit_creation_method SHELXL-97
_cell_angle_alpha 90.00
_cell_angle_beta 90.00
_cell_angle_gamma 90.00
_cell_formula_units_Z 4
_cell_length_a 9.3254(11)
_cell_length_b 11.9482(15)
_cell_length_c 8.5578(9)
_cell_measurement_reflns_used 25
_cell_measurement_temperature 293(2)
_cell_measurement_theta_max 30
_cell_measurement_theta_min 20
_cell_volume 953.53(19)
_computing_cell_refinement 'CAD-4 EXPRESS'
_computing_data_collection 'CAD-4 EXPRESS (Enraf-Nonius, 1994)'
_computing_data_reduction 'MolEN (Fair, 1990)'
_computing_molecular_graphics 'ZORTEP (Zsolnai, 1997)'
_computing_publication_material 'SHELXL97, PARST (Nardelli, 1983) and PLATON (Spek, 2001)'
_computing_structure_refinement 'SHELXL97 (Sheldrick, 1997)'
_computing_structure_solution 'SHELXS97 (Sheldrick, 1997)'
_diffrn_ambient_temperature 293(2)
_diffrn_measured_fraction_theta_full .998
_diffrn_measured_fraction_theta_max .998
_diffrn_measurement_device_type 'Enraf-Nonius CAD-4'
_diffrn_measurement_method \w-2\q
_diffrn_radiation_monochromator graphite
_diffrn_radiation_source 'fine-focus sealed tube'
_diffrn_radiation_type CuK\a
_diffrn_radiation_wavelength 1.54180
_diffrn_reflns_av_R_equivalents .021
_diffrn_reflns_av_sigmaI/netI .0106
_diffrn_reflns_limit_h_max 11
_diffrn_reflns_limit_h_min -8
_diffrn_reflns_limit_k_max 14
_diffrn_reflns_limit_k_min -8
_diffrn_reflns_limit_l_max 10
_diffrn_reflns_limit_l_min 0
_diffrn_reflns_number 988
_diffrn_reflns_theta_full 69.72
_diffrn_reflns_theta_max 69.72
_diffrn_reflns_theta_min 6.02
_diffrn_standards_decay_% neglegible
_diffrn_standards_interval_time 120
_diffrn_standards_number 2
_exptl_absorpt_coefficient_mu 1.085
_exptl_absorpt_correction_T_max .909
_exptl_absorpt_correction_T_min .854
_exptl_absorpt_correction_type '\y scan'
_exptl_absorpt_process_details '(North et al.,  1968)'
_exptl_crystal_colour White
_exptl_crystal_density_diffrn 1.428
_exptl_crystal_density_meas 1.41
_exptl_crystal_density_method 'floatation method'
_exptl_crystal_description Prismatic
_exptl_crystal_F_000 432
_exptl_crystal_size_max .15
_exptl_crystal_size_mid .12
_exptl_crystal_size_min .09
_refine_diff_density_max .17
_refine_diff_density_min -.12
_refine_ls_abs_structure_details 'Flack (1983)'
_refine_ls_abs_structure_Flack .06(19)
_refine_ls_extinction_coef .027(3)
_refine_ls_extinction_expression Fc^*^=kFc[1+0.001xFc^2^\l^3^/sin(2\q)]^-1/4^
_refine_ls_extinction_method SHELXL97
_refine_ls_goodness_of_fit_ref 1.05
_refine_ls_hydrogen_treatment refall
_refine_ls_matrix_type full
_refine_ls_number_parameters 90
_refine_ls_number_reflns 871
_refine_ls_number_restraints 2
_refine_ls_restrained_S_all 1.05
_refine_ls_R_factor_all .027
_refine_ls_R_factor_gt .026
_refine_ls_shift/su_max .002
_refine_ls_shift/su_mean <0.001
_refine_ls_structure_factor_coef Fsqd
_refine_ls_weighting_details 'calc w = 1/[\s^2^(Fo^2^)+(0.1P)^2^] where P = (Fo^2^+2Fc^2^)/3'
_refine_ls_weighting_scheme calc
_refine_ls_wR_factor_gt .103
_refine_ls_wR_factor_ref .103
_reflns_number_gt 870
_reflns_number_total 871
_reflns_threshold_expression I>2\s(I)
_cod_data_source_file ci6086.cif
_cod_data_source_block I
_cod_database_code 2200876
_cod_database_fobs_code 2200876

loop_
_symmetry_equiv_pos_as_xyz
'x, y, z'
'-x, -y, z+1/2'
'x, -y, -z'
'-x, y, -z+1/2'
'x+1/2, y+1/2, z'
'-x+1/2, -y+1/2, z+1/2'
'x+1/2, -y+1/2, -z'
'-x+1/2, y+1/2, -z+1/2'

loop_
_atom_site_label
_atom_site_fract_x
_atom_site_fract_y
_atom_site_fract_z
_atom_site_U_iso_or_equiv
_atom_site_adp_type
_atom_site_calc_flag
_atom_site_refinement_flags
_atom_site_occupancy
_atom_site_disorder_assembly
_atom_site_disorder_group
_atom_site_type_symbol
O1 .12303(10) .12891(7) .20519(10) .0389(4) Uani d . 1 . . O
O2 .05400(11) .26944(8) .37791(13) .0450(4) Uani d . 1 . . O
O3 .33242(12) .08013(9) .30905(11) .0505(4) Uani d . 1 . . O
N4 .4313(2) .0000 .0000 .0479(5) Uani d SD 1 . . N
C5 .17701(14) .21563(10) .44043(14) .0388(4) Uani d . 1 . . C
C6 .22229(14) .13421(10) .31305(15) .0374(4) Uani d . 1 . . C
C7 .1444(2) .15577(16) .59146(15) .0530(4) Uani d . 1 . . C
B1 .0000 .20563(15) .2500 .0367(5) Uani d S 1 . . B
H5 .254(4) .2726(18) .458(2) .067(6) Uiso d . 1 . . H
H71 .076(3) .099(2) .580(2) .058(5) Uiso d . 1 . . H
H72 .217(3) .1226(16) .629(2) .052(5) Uiso d . 1 . . H
H73 .102(3) .208(2) .664(3) .071(6) Uiso d . 1 . . H
H41 .381(3) .021(2) .081(2) .077(7) Uiso d D 1 . . H
H42 .469(5) .061(2) -.044(4) .133(15) Uiso d D 1 . . H

loop_
_atom_site_aniso_label
_atom_site_aniso_U_11
_atom_site_aniso_U_22
_atom_site_aniso_U_33
_atom_site_aniso_U_12
_atom_site_aniso_U_13
_atom_site_aniso_U_23
O1 .0441(6) .0397(5) .0330(5) .0043(4) -.0004(3) -.0042(3)
O2 .0441(5) .0398(6) .0511(6) .0081(4) -.0081(4) -.0134(4)
O3 .0433(6) .0591(7) .0492(6) .0138(4) .0044(4) .0015(5)
N4 .0471(10) .0477(10) .0488(9) .000 .000 -.0115(7)
C5 .0381(6) .0399(6) .0383(7) .0005(5) -.0029(5) -.0052(5)
C6 .0399(6) .0377(6) .0345(6) .0005(4) .0041(5) .0000(5)
C7 .0610(9) .0620(10) .0359(7) .0027(8) .0039(6) -.0018(6)
B1 .0396(9) .0328(9) .0379(9) .000 -.0013(8) .000

loop_
_atom_type_symbol
_atom_type_description
_atom_type_scat_dispersion_real
_atom_type_scat_dispersion_imag
_atom_type_scat_source
B B .0090 .0039 'International Tables Vol C Tables 4.2.6.8 and 6.1.1.4'
H H .0000 .0000 'International Tables Vol C Tables 4.2.6.8 and 6.1.1.4'
C C .0181 .0091 'International Tables Vol C Tables 4.2.6.8 and 6.1.1.4'
N N .0311 .0180 'International Tables Vol C Tables 4.2.6.8 and 6.1.1.4'
O O .0492 .0322 'International Tables Vol C Tables 4.2.6.8 and 6.1.1.4'

loop_
_geom_angle_atom_site_label_1
_geom_angle_atom_site_label_2
_geom_angle_atom_site_label_3
_geom_angle_site_symmetry_1
_geom_angle_site_symmetry_3
_geom_angle
_geom_angle_publ_flag
C6 O1 B1 . . 109.10(8) ?
C5 O2 B1 . . 109.42(9) ?
H41 N4 H42 . . 108(3) ?
O2 C5 C7 . . 112.02(13) ?
O2 C5 C6 . . 104.12(10) ?
C7 C5 C6 . . 111.53(11) ?
O2 C5 H5 . . 109.4(15) ?
C7 C5 H5 . . 109.6(12) ?
C6 C5 H5 . . 110.1(14) ?
O3 C6 O1 . . 123.56(12) ?
O3 C6 C5 . . 126.56(11) ?
O1 C6 C5 . . 109.88(11) ?
C5 C7 H71 . . 112.9(13) ?
C5 C7 H72 . . 112.8(15) ?
H71 C7 H72 . . 104(2) ?
C5 C7 H73 . . 109.2(18) ?
H71 C7 H73 . . 105(2) ?
H72 C7 H73 . . 113(2) ?
O2 B1 O2 . 4 115.35(15) yes
O2 B1 O1 . 4 113.33(6) yes
O2 B1 O1 4 4 104.47(5) ?
O2 B1 O1 . . 104.47(5) yes
O2 B1 O1 4 . 113.33(6) ?
O1 B1 O1 4 . 105.69(13) yes

loop_
_geom_bond_atom_site_label_1
_geom_bond_atom_site_label_2
_geom_bond_site_symmetry_2
_geom_bond_distance
_geom_bond_publ_flag
O1 C6 . 1.3088(16) ?
O1 B1 . 1.5177(14) yes
O2 C5 . 1.4197(16) ?
O2 B1 . 1.4259(13) yes
O3 C6 . 1.2138(18) ?
N4 H41 . .874(17) ?
N4 H42 . .896(19) ?
C5 C7 . 1.5080(19) ?
C5 C6 . 1.5209(17) ?
C5 H5 . 1.00(3) ?
C7 H71 . .94(3) ?
C7 H72 . .84(3) ?
C7 H73 . .96(3) ?
B1 O2 4 1.4259(13) ?
B1 O1 4 1.5177(14) ?

loop_
_geom_hbond_atom_site_label_D
_geom_hbond_atom_site_label_H
_geom_hbond_atom_site_label_A
_geom_hbond_site_symmetry_A
_geom_hbond_distance_DH
_geom_hbond_distance_HA
_geom_hbond_distance_DA
_geom_hbond_angle_DHA
N4 H41 O3 . .87(2) 2.124(19) 2.9600(12) 160(2)
N4 H42 O2 6_554 .89(3) 2.14(3) 2.9494(10) 150(4)

loop_
_geom_torsion_atom_site_label_1
_geom_torsion_atom_site_label_2
_geom_torsion_atom_site_label_3
_geom_torsion_atom_site_label_4
_geom_torsion_site_symmetry_4
_geom_torsion
B1 O2 C5 C7 . -103.80(12)
B1 O2 C5 C6 . 16.85(13)
B1 O1 C6 O3 . 178.85(12)
B1 O1 C6 C5 . -.52(13)
O2 C5 C6 O3 . 170.72(13)
C7 C5 C6 O3 . -68.30(19)
O2 C5 C6 O1 . -9.94(13)
C7 C5 C6 O1 . 111.04(14)
C5 O2 B1 O2 4 -142.32(11)
C5 O2 B1 O1 4 97.32(12)
C5 O2 B1 O1 . -17.23(13)
C6 O1 B1 O2 . 10.75(13)
C6 O1 B1 O2 4 137.12(11)
C6 O1 B1 O1 4 -109.07(9)
